data_2224731
loop_
_publ_author_name
'Skakle, Janet M. S.'
'Tiekink, Edward R. T.'
'Wardell, James L.'
'Wardell, Solange M. S. V.'

_publ_section_title
;
 1-[2-(Carboxymethoxy)phenyl]-<i>N</i>-(4-chlorophenyl)methanimine
 oxide
;
_journal_coeditor_code PB2014
_journal_issue 1
_journal_name_full 'Acta Crystallographica Section E'
_journal_page_first o45
_journal_page_last o46
_journal_paper_doi 10.1107/S160053680905137X
_journal_volume 66
_journal_year 2010
_chemical_formula_iupac 'C15 H12 Cl N O4'
_chemical_formula_moiety 'C15 H12 Cl N O4'
_chemical_formula_sum 'C15 H12 Cl N O4'
_chemical_formula_weight 305.72
_chemical_name_systematic
;
1-[2-(Carboxymethoxy)phenyl]-<i>N</i>-(4-chlorophenyl)methanimine oxide
;
_space_group_IT_number 14
_symmetry_cell_setting monoclinic
_symmetry_space_group_name_Hall '-P 2ybc'
_symmetry_space_group_name_H-M 'P 1 21/c 1'
_atom_sites_solution_hydrogens geom
_atom_sites_solution_primary direct
_atom_sites_solution_secondary difmap
_audit_creation_method SHELXL-97
_cell_angle_alpha 90
_cell_angle_beta 107.0830(10)
_cell_angle_gamma 90
_cell_formula_units_Z 4
_cell_length_a 7.6631(2)
_cell_length_b 19.3034(5)
_cell_length_c 9.6305(3)
_cell_measurement_reflns_used 3158
_cell_measurement_temperature 120(2)
_cell_measurement_theta_max 27.5
_cell_measurement_theta_min 2.9
_cell_volume 1361.73(7)
_computing_cell_refinement 'DENZO (Otwinowski & Minor, 1997) and COLLECT (Hooft, 1998)'
_computing_data_collection 'COLLECT (Hooft, 1998)'
_computing_data_reduction 'DENZO (Otwinowski & Minor, 1997) and COLLECT (Hooft, 1998)'
_computing_molecular_graphics 'DIAMOND (Brandenburg, 2006)'
_computing_publication_material 'publCIF (Westrip, 2009)'
_computing_structure_refinement 'SHELXL97 (Sheldrick, 2008)'
_computing_structure_solution 'SHELXS97 (Sheldrick, 2008)'
_diffrn_ambient_temperature 120(2)
_diffrn_detector_area_resol_mean 9.091
_diffrn_measured_fraction_theta_full 0.998
_diffrn_measured_fraction_theta_max 0.998
_diffrn_measurement_device_type 'Bruker--Nonius 95mm CCD camera on \k-goniostat'
_diffrn_measurement_method '\f & \w scans'
_diffrn_radiation_monochromator graphite
_diffrn_radiation_source 'Bruker-Nonius FR591 rotating anode'
_diffrn_radiation_type MoK\a
_diffrn_radiation_wavelength 0.71069
_diffrn_reflns_av_R_equivalents 0.043
_diffrn_reflns_av_sigmaI/netI 0.039
_diffrn_reflns_limit_h_max 9
_diffrn_reflns_limit_h_min -9
_diffrn_reflns_limit_k_max 24
_diffrn_reflns_limit_k_min -24
_diffrn_reflns_limit_l_max 12
_diffrn_reflns_limit_l_min -12
_diffrn_reflns_number 15210
_diffrn_reflns_theta_full 27.5
_diffrn_reflns_theta_max 27.5
_diffrn_reflns_theta_min 3.1
_diffrn_standards_decay_% 0
_diffrn_standards_number 0
_exptl_absorpt_coefficient_mu 0.296
_exptl_absorpt_correction_T_max 1.000
_exptl_absorpt_correction_T_min 0.760
_exptl_absorpt_correction_type multi-scan
_exptl_absorpt_process_details '(SADABS; Sheldrick, 2003)'
_exptl_crystal_colour colourless
_exptl_crystal_density_diffrn 1.491
_exptl_crystal_density_method 'not measured'
_exptl_crystal_description block
_exptl_crystal_F_000 632
_exptl_crystal_size_max 0.26
_exptl_crystal_size_mid 0.14
_exptl_crystal_size_min 0.12
_refine_diff_density_max 0.40
_refine_diff_density_min -0.46
_refine_ls_extinction_method none
_refine_ls_goodness_of_fit_ref 1.10
_refine_ls_hydrogen_treatment constr
_refine_ls_matrix_type full
_refine_ls_number_parameters 191
_refine_ls_number_reflns 3113
_refine_ls_number_restraints 0
_refine_ls_restrained_S_all 1.10
_refine_ls_R_factor_all 0.050
_refine_ls_R_factor_gt 0.038
_refine_ls_shift/su_max_lt 0.001
_refine_ls_shift/su_mean 0.000
_refine_ls_structure_factor_coef Fsqd
_refine_ls_weighting_details 'calc w=1/[\s^2^(Fo^2^)+(0.0552P)^2^+0.4283P] where P=(Fo^2^+2Fc^2^)/3'
_refine_ls_weighting_scheme calc
_refine_ls_wR_factor_gt 0.103
_refine_ls_wR_factor_ref 0.109
_reflns_number_gt 2589
_reflns_number_total 3113
_reflns_threshold_expression I>2\s(I)
_cod_data_source_file pb2014.cif
_cod_data_source_block I
_cod_original_sg_symbol_H-M 'P 21/c'
_cod_database_code 2224731
_cod_database_fobs_code 2224731

loop_
_symmetry_equiv_pos_as_xyz
'x, y, z'
'-x, y+1/2, -z+1/2'
'-x, -y, -z'
'x, -y-1/2, z-1/2'

loop_
_atom_site_type_symbol
_atom_site_label
_atom_site_fract_x
_atom_site_fract_y
_atom_site_fract_z
_atom_site_U_iso_or_equiv
_atom_site_adp_type
_atom_site_calc_flag
_atom_site_refinement_flags
_atom_site_occupancy
_atom_site_disorder_assembly
_atom_site_disorder_group
Cl Cl1 0.29830(5) 0.38201(2) 0.07891(5) 0.02112(14) Uani d . 1 . .
O O1 0.93820(17) 0.79845(6) 0.20859(13) 0.0221(3) Uani d . 1 . .
O O2 0.98035(17) 0.87208(6) 0.03948(13) 0.0188(3) Uani d . 1 . .
H H2 0.9383 0.9017 0.0851 0.028 Uiso calc R 1 . .
O O3 1.10293(16) 0.69282(6) 0.10258(12) 0.0173(3) Uani d . 1 . .
O O4 1.14983(15) 0.47536(6) 0.35203(13) 0.0215(3) Uani d . 1 . .
N N1 1.02235(18) 0.51788(7) 0.27572(14) 0.0153(3) Uani d . 1 . .
C C1 0.9942(2) 0.81150(8) 0.10650(17) 0.0158(3) Uani d . 1 . .
C C2 1.0864(2) 0.75905(8) 0.03432(17) 0.0170(3) Uani d . 1 . .
H H2A 1.0148 0.7543 -0.0691 0.020 Uiso calc R 1 . .
H H2B 1.2094 0.7762 0.0379 0.020 Uiso calc R 1 . .
C C3 1.2385(2) 0.68188(8) 0.23022(17) 0.0145(3) Uani d . 1 . .
C C4 1.2202(2) 0.62054(8) 0.30478(17) 0.0137(3) Uani d . 1 . .
C C5 1.3572(2) 0.60303(9) 0.43187(18) 0.0165(3) Uani d . 1 . .
H H5 1.3471 0.5614 0.4816 0.020 Uiso calc R 1 . .
C C6 1.5076(2) 0.64566(9) 0.48609(19) 0.0195(4) Uani d . 1 . .
H H6 1.5995 0.6337 0.5729 0.023 Uiso calc R 1 . .
C C7 1.5222(2) 0.70602(9) 0.41192(19) 0.0209(4) Uani d . 1 . .
H H7 1.6250 0.7353 0.4491 0.025 Uiso calc R 1 . .
C C8 1.3896(2) 0.72460(9) 0.28434(19) 0.0191(4) Uani d . 1 . .
H H8 1.4021 0.7660 0.2347 0.023 Uiso calc R 1 . .
C C9 1.0503(2) 0.58210(9) 0.24893(17) 0.0158(3) Uani d . 1 . .
H H9 0.9499 0.6065 0.1867 0.019 Uiso calc R 1 . .
C C10 0.8406(2) 0.48799(8) 0.21883(17) 0.0153(3) Uani d . 1 . .
C C11 0.6971(2) 0.51583(9) 0.25987(18) 0.0180(3) Uani d . 1 . .
H H11 0.7140 0.5563 0.3183 0.022 Uiso calc R 1 . .
C C12 0.5272(2) 0.48347(9) 0.21402(18) 0.0185(4) Uani d . 1 . .
H H12 0.4265 0.5014 0.2412 0.022 Uiso calc R 1 . .
C C13 0.5076(2) 0.42485(8) 0.12845(17) 0.0155(3) Uani d . 1 . .
C C14 0.6508(2) 0.39793(9) 0.08408(18) 0.0179(3) Uani d . 1 . .
H H14 0.6328 0.3585 0.0225 0.022 Uiso calc R 1 . .
C C15 0.8205(2) 0.42961(9) 0.13122(18) 0.0178(3) Uani d . 1 . .
H H15 0.9212 0.4117 0.1040 0.021 Uiso calc R 1 . .

loop_
_atom_site_aniso_label
_atom_site_aniso_U_11
_atom_site_aniso_U_22
_atom_site_aniso_U_33
_atom_site_aniso_U_12
_atom_site_aniso_U_13
_atom_site_aniso_U_23
Cl1 0.0142(2) 0.0219(3) 0.0254(2) -0.00393(15) 0.00286(17) -0.00054(16)
O1 0.0261(7) 0.0237(7) 0.0188(6) 0.0052(5) 0.0103(5) 0.0049(5)
O2 0.0244(6) 0.0137(6) 0.0191(6) 0.0040(5) 0.0076(5) 0.0017(5)
O3 0.0220(6) 0.0128(6) 0.0153(6) -0.0007(5) 0.0024(5) 0.0011(4)
O4 0.0154(6) 0.0150(6) 0.0306(7) 0.0007(5) 0.0015(5) 0.0064(5)
N1 0.0153(6) 0.0149(7) 0.0151(7) -0.0001(5) 0.0037(5) -0.0002(5)
C1 0.0129(8) 0.0178(9) 0.0141(8) 0.0003(6) 0.0000(6) 0.0007(6)
C2 0.0227(8) 0.0133(8) 0.0145(8) 0.0019(7) 0.0047(7) 0.0029(6)
C3 0.0153(8) 0.0147(8) 0.0142(7) 0.0033(6) 0.0053(6) -0.0014(6)
C4 0.0150(8) 0.0118(8) 0.0147(8) -0.0007(6) 0.0052(6) -0.0024(6)
C5 0.0185(8) 0.0146(8) 0.0168(8) 0.0014(6) 0.0057(7) 0.0004(6)
C6 0.0164(8) 0.0192(9) 0.0208(8) 0.0020(7) 0.0021(7) -0.0014(7)
C7 0.0155(8) 0.0176(9) 0.0277(9) -0.0030(7) 0.0035(7) -0.0015(7)
C8 0.0204(8) 0.0143(8) 0.0232(9) -0.0025(7) 0.0073(7) 0.0003(7)
C9 0.0168(8) 0.0153(8) 0.0142(8) -0.0001(6) 0.0029(6) 0.0003(6)
C10 0.0143(8) 0.0148(8) 0.0157(8) -0.0029(6) 0.0028(6) 0.0021(6)
C11 0.0214(8) 0.0146(8) 0.0179(8) -0.0010(7) 0.0060(7) -0.0026(6)
C12 0.0163(8) 0.0195(9) 0.0207(8) 0.0023(7) 0.0068(7) 0.0004(7)
C13 0.0137(7) 0.0158(8) 0.0153(8) -0.0017(6) 0.0015(6) 0.0033(6)
C14 0.0187(8) 0.0171(8) 0.0174(8) -0.0005(7) 0.0043(7) -0.0022(6)
C15 0.0169(8) 0.0174(9) 0.0195(8) 0.0005(7) 0.0060(6) -0.0008(6)

loop_
_atom_type_symbol
_atom_type_description
_atom_type_scat_dispersion_real
_atom_type_scat_dispersion_imag
_atom_type_scat_source
C C 0.0030 0.0020 'International Tables Vol C Tables 4.2.6.8 and 6.1.1.4'
H H 0.0000 0.0000 'International Tables Vol C Tables 4.2.6.8 and 6.1.1.4'
Cl Cl 0.1480 0.1590 'International Tables Vol C Tables 4.2.6.8 and 6.1.1.4'
N N 0.0060 0.0030 'International Tables Vol C Tables 4.2.6.8 and 6.1.1.4'
O O 0.0110 0.0060 'International Tables Vol C Tables 4.2.6.8 and 6.1.1.4'

loop_
_geom_angle_atom_site_label_1
_geom_angle_atom_site_label_2
_geom_angle_atom_site_label_3
_geom_angle_site_symmetry_1
_geom_angle_site_symmetry_3
_geom_angle
_geom_angle_publ_flag
C1 O2 H2 . . 109.5 ?
C3 O3 C2 . . 119.48(13) ?
C9 N1 O4 . . 124.48(14) ?
C9 N1 C10 . . 119.93(14) ?
O4 N1 C10 . . 115.58(13) ?
O1 C1 O2 . . 125.67(15) ?
O1 C1 C2 . . 123.94(15) ?
O2 C1 C2 . . 110.37(13) ?
O3 C2 C1 . . 112.21(13) ?
O3 C2 H2A . . 109.2 ?
C1 C2 H2A . . 109.2 ?
O3 C2 H2B . . 109.2 ?
C1 C2 H2B . . 109.2 ?
H2A C2 H2B . . 107.9 ?
O3 C3 C8 . . 124.86(15) ?
O3 C3 C4 . . 114.96(14) ?
C8 C3 C4 . . 120.13(15) ?
C5 C4 C3 . . 119.07(15) ?
C5 C4 C9 . . 123.98(14) ?
C3 C4 C9 . . 116.77(14) ?
C6 C5 C4 . . 120.83(15) ?
C6 C5 H5 . . 119.6 ?
C4 C5 H5 . . 119.6 ?
C5 C6 C7 . . 119.21(16) ?
C5 C6 H6 . . 120.4 ?
C7 C6 H6 . . 120.4 ?
C6 C7 C8 . . 121.47(16) ?
C6 C7 H7 . . 119.3 ?
C8 C7 H7 . . 119.3 ?
C7 C8 C3 . . 119.28(16) ?
C7 C8 H8 . . 120.4 ?
C3 C8 H8 . . 120.4 ?
N1 C9 C4 . . 126.52(15) ?
N1 C9 H9 . . 116.7 ?
C4 C9 H9 . . 116.7 ?
C11 C10 C15 . . 122.26(15) ?
C11 C10 N1 . . 119.43(14) ?
C15 C10 N1 . . 118.20(14) ?
C10 C11 C12 . . 118.87(15) ?
C10 C11 H11 . . 120.6 ?
C12 C11 H11 . . 120.6 ?
C13 C12 C11 . . 118.92(15) ?
C13 C12 H12 . . 120.5 ?
C11 C12 H12 . . 120.5 ?
C12 C13 C14 . . 122.15(15) ?
C12 C13 Cl1 . . 118.82(12) ?
C14 C13 Cl1 . . 119.01(13) ?
C15 C14 C13 . . 118.91(15) ?
C15 C14 H14 . . 120.5 ?
C13 C14 H14 . . 120.5 ?
C14 C15 C10 . . 118.85(15) ?
C14 C15 H15 . . 120.6 ?
C10 C15 H15 . . 120.6 ?

loop_
_geom_bond_atom_site_label_1
_geom_bond_atom_site_label_2
_geom_bond_site_symmetry_2
_geom_bond_distance
_geom_bond_publ_flag
Cl1 C13 . 1.7419(16) ?
O1 C1 . 1.2095(19) ?
O2 C1 . 1.3248(19) ?
O2 H2 . 0.8400 ?
O3 C3 . 1.3729(19) ?
O3 C2 . 1.4260(19) ?
O4 N1 . 1.3215(18) ?
N1 C9 . 1.297(2) ?
N1 C10 . 1.458(2) ?
C1 C2 . 1.515(2) ?
C2 H2A . 0.9900 ?
C2 H2B . 0.9900 ?
C3 C8 . 1.392(2) ?
C3 C4 . 1.413(2) ?
C4 C5 . 1.400(2) ?
C4 C9 . 1.458(2) ?
C5 C6 . 1.387(2) ?
C5 H5 . 0.9500 ?
C6 C7 . 1.388(2) ?
C6 H6 . 0.9500 ?
C7 C8 . 1.392(2) ?
C7 H7 . 0.9500 ?
C8 H8 . 0.9500 ?
C9 H9 . 0.9500 ?
C10 C11 . 1.382(2) ?
C10 C15 . 1.389(2) ?
C11 C12 . 1.394(2) ?
C11 H11 . 0.9500 ?
C12 C13 . 1.382(2) ?
C12 H12 . 0.9500 ?
C13 C14 . 1.390(2) ?
C14 C15 . 1.387(2) ?
C14 H14 . 0.9500 ?
C15 H15 . 0.9500 ?

loop_
_geom_hbond_atom_site_label_D
_geom_hbond_atom_site_label_H
_geom_hbond_atom_site_label_A
_geom_hbond_site_symmetry_A
_geom_hbond_distance_DH
_geom_hbond_distance_HA
_geom_hbond_distance_DA
_geom_hbond_angle_DHA
_geom_hbond_publ_flag
O2 H2 O4 2_755 0.84 1.76 2.5834(17) 167 y
C2 H2a O1 4_575 0.99 2.29 3.205(2) 154 y
C9 H9 Cl1 3_665 0.95 2.71 3.5538(16) 148 y

loop_
_geom_torsion_atom_site_label_1
_geom_torsion_atom_site_label_2
_geom_torsion_atom_site_label_3
_geom_torsion_atom_site_label_4
_geom_torsion_site_symmetry_1
_geom_torsion_site_symmetry_2
_geom_torsion_site_symmetry_3
_geom_torsion_site_symmetry_4
_geom_torsion
_geom_torsion_publ_flag
C3 O3 C2 C1 . . . . -78.42(17) ?
O1 C1 C2 O3 . . . . -1.2(2) ?
O2 C1 C2 O3 . . . . -179.58(13) ?
C2 O3 C3 C8 . . . . -15.5(2) ?
C2 O3 C3 C4 . . . . 167.06(13) ?
O3 C3 C4 C5 . . . . 176.51(14) ?
C8 C3 C4 C5 . . . . -1.0(2) ?
O3 C3 C4 C9 . . . . -8.1(2) ?
C8 C3 C4 C9 . . . . 174.34(14) ?
C3 C4 C5 C6 . . . . 1.2(2) ?
C9 C4 C5 C6 . . . . -173.80(15) ?
C4 C5 C6 C7 . . . . -0.6(2) ?
C5 C6 C7 C8 . . . . -0.1(3) ?
C6 C7 C8 C3 . . . . 0.3(3) ?
O3 C3 C8 C7 . . . . -176.99(15) ?
C4 C3 C8 C7 . . . . 0.3(2) ?
O4 N1 C9 C4 . . . . -4.6(2) ?
C10 N1 C9 C4 . . . . 176.07(14) ?
C5 C4 C9 N1 . . . . -23.3(3) ?
C3 C4 C9 N1 . . . . 161.63(15) ?
C9 N1 C10 C11 . . . . -60.8(2) ?
O4 N1 C10 C11 . . . . 119.82(16) ?
C9 N1 C10 C15 . . . . 122.85(17) ?
O4 N1 C10 C15 . . . . -56.54(19) ?
C15 C10 C11 C12 . . . . 1.2(3) ?
N1 C10 C11 C12 . . . . -174.98(14) ?
C10 C11 C12 C13 . . . . -0.3(2) ?
C11 C12 C13 C14 . . . . -1.4(3) ?
C11 C12 C13 Cl1 . . . . 176.80(12) ?
C12 C13 C14 C15 . . . . 2.2(3) ?
Cl1 C13 C14 C15 . . . . -175.99(12) ?
C13 C14 C15 C10 . . . . -1.3(2) ?
C11 C10 C15 C14 . . . . -0.4(3) ?
N1 C10 C15 C14 . . . . 175.84(14) ?
